data_1515102
loop_
_publ_author_name
'Lu, Zheng'
'Cramer, S. Alan'
'Jenkins, David M.'

_publ_section_title
;
 Exploiting a dimeric silver transmetallating reagent to synthesize
 macrocyclic tetracarbene complexes
;
_journal_issue 10
_journal_name_full 'Chemical Science'
_journal_page_first 3081
_journal_paper_doi 10.1039/c2sc20628e
_journal_volume 3
_journal_year 2012
_chemical_formula_sum 'C70 H58 Cl2 Cr F6 N10 P'
_chemical_formula_weight 1307.13
_chemical_name_systematic
;
?
;
_space_group_IT_number 4
_symmetry_cell_setting monoclinic
_symmetry_space_group_name_Hall 'P 2yb'
_symmetry_space_group_name_H-M 'P 1 21 1'
_atom_sites_solution_hydrogens geom
_atom_sites_solution_primary direct
_atom_sites_solution_secondary difmap
_audit_creation_method SHELXL-97
_cell_angle_alpha 90.00
_cell_angle_beta 91.4710(10)
_cell_angle_gamma 90.00
_cell_formula_units_Z 2
_cell_length_a 12.1931(13)
_cell_length_b 13.7529(15)
_cell_length_c 18.886(2)
_cell_measurement_reflns_used 8271
_cell_measurement_temperature 100(2)
_cell_measurement_theta_max 23
_cell_measurement_theta_min 2.23
_cell_volume 3166.0(6)
_computing_cell_refinement 'Bruker SAINT'
_computing_data_collection 'Bruker APEX2'
_computing_data_reduction 'Bruker SAINT'
_computing_molecular_graphics 'Bruker SHELXTL'
_computing_publication_material 'Bruker SHELXTL'
_computing_structure_refinement 'SHELXL-97 (Sheldrick, 2008)'
_computing_structure_solution 'SHELXS-97 (Sheldrick, 2008)'
_diffrn_ambient_temperature 100(2)
_diffrn_measured_fraction_theta_full 0.996
_diffrn_measured_fraction_theta_max 0.996
_diffrn_measurement_device_type 'BRUKER APEX II CCD'
_diffrn_measurement_method '\w scan'
_diffrn_radiation_monochromator graphite
_diffrn_radiation_source 'fine-focus sealed tube'
_diffrn_radiation_type MoK\a
_diffrn_radiation_wavelength 0.71073
_diffrn_reflns_av_R_equivalents 0.0663
_diffrn_reflns_av_sigmaI/netI 0.0865
_diffrn_reflns_limit_h_max 13
_diffrn_reflns_limit_h_min -13
_diffrn_reflns_limit_k_max 15
_diffrn_reflns_limit_k_min -15
_diffrn_reflns_limit_l_max 20
_diffrn_reflns_limit_l_min -20
_diffrn_reflns_number 25634
_diffrn_reflns_theta_full 23.31
_diffrn_reflns_theta_max 23.31
_diffrn_reflns_theta_min 1.08
_exptl_absorpt_coefficient_mu 0.360
_exptl_absorpt_correction_T_max 0.9928
_exptl_absorpt_correction_T_min 0.9787
_exptl_absorpt_correction_type multi-scan
_exptl_absorpt_process_details SADABS
_exptl_crystal_colour 'light blue'
_exptl_crystal_density_diffrn 1.371
_exptl_crystal_density_method 'not measured'
_exptl_crystal_description plate
_exptl_crystal_F_000 1350
_exptl_crystal_size_max 0.06
_exptl_crystal_size_mid 0.05
_exptl_crystal_size_min 0.02
_refine_diff_density_max 0.431
_refine_diff_density_min -0.523
_refine_diff_density_rms 0.129
_refine_ls_abs_structure_details 'Flack H D (1983), Acta Cryst. A39, 876-881'
_refine_ls_abs_structure_Flack -0.02(3)
_refine_ls_extinction_method none
_refine_ls_goodness_of_fit_ref 0.885
_refine_ls_hydrogen_treatment constr
_refine_ls_matrix_type full
_refine_ls_number_parameters 814
_refine_ls_number_reflns 9105
_refine_ls_number_restraints 1
_refine_ls_restrained_S_all 0.885
_refine_ls_R_factor_all 0.0831
_refine_ls_R_factor_gt 0.0436
_refine_ls_shift/su_max 0.000
_refine_ls_shift/su_mean 0.000
_refine_ls_structure_factor_coef Fsqd
_refine_ls_weighting_details 'calc w=1/[\s^2^(Fo^2^)+(0.1000P)^2^+0.0000P] where P=(Fo^2^+2Fc^2^)/3'
_refine_ls_weighting_scheme calc
_refine_ls_wR_factor_gt 0.1078
_refine_ls_wR_factor_ref 0.1404
_reflns_number_gt 6678
_reflns_number_total 9105
_reflns_threshold_expression >2sigma(I)
_cod_data_source_file c2sc20628e.txt
_cod_data_source_block 11
_cod_original_sg_symbol_H-M 'p 21'
_cod_database_code 1515102

loop_
_symmetry_equiv_pos_as_xyz
'x, y, z'
'-x, y+1/2, -z'

loop_
_atom_site_label
_atom_site_type_symbol
_atom_site_fract_x
_atom_site_fract_y
_atom_site_fract_z
_atom_site_U_iso_or_equiv
_atom_site_adp_type
_atom_site_occupancy
_atom_site_symmetry_multiplicity
_atom_site_calc_flag
_atom_site_refinement_flags
Cr1 Cr 0.28431(6) 0.35978(7) 0.10959(5) 0.0181(2) Uani 1 1 d .
Cl2 Cl 0.35819(10) 0.51601(10) 0.09226(7) 0.0239(3) Uani 1 1 d .
Cl1 Cl 0.20923(10) 0.20540(10) 0.12746(7) 0.0222(3) Uani 1 1 d .
N8 N 0.3143(3) 0.3608(4) 0.2716(2) 0.0192(10) Uani 1 1 d .
N6 N 0.0386(3) 0.4551(3) 0.1060(2) 0.0180(11) Uani 1 1 d .
N3 N 0.4068(3) 0.3652(3) -0.0350(2) 0.0168(10) Uani 1 1 d .
N4 N 0.2372(3) 0.3276(3) -0.0493(2) 0.0181(11) Uani 1 1 d .
N2 N 0.5291(3) 0.2703(3) 0.1106(2) 0.0174(11) Uani 1 1 d .
N1 N 0.4578(3) 0.2739(3) 0.2129(2) 0.0184(10) Uani 1 1 d .
N5 N 0.0765(3) 0.3712(3) 0.0139(2) 0.0181(10) Uani 1 1 d .
N7 N 0.2174(3) 0.4838(3) 0.2402(2) 0.0191(11) Uani 1 1 d .
C3 C 0.1220(4) 0.4039(4) 0.0777(3) 0.0183(12) Uani 1 1 d .
C1 C 0.4370(4) 0.2980(4) 0.1444(3) 0.0191(13) Uani 1 1 d .
C4 C 0.2626(4) 0.4021(4) 0.2148(3) 0.0212(13) Uani 1 1 d .
C2 C 0.3166(4) 0.3402(4) 0.0018(3) 0.0168(13) Uani 1 1 d .
C8 C 0.0404(4) 0.5091(5) 0.1735(3) 0.0249(14) Uani 1 1 d .
H8A H 0.0155 0.4650 0.2113 0.030 Uiso 1 1 calc R
H8B H -0.0131 0.5631 0.1696 0.030 Uiso 1 1 calc R
C5 C 0.5519(4) 0.2799(4) 0.0353(3) 0.0223(14) Uani 1 1 d .
H5A H 0.5167 0.2247 0.0099 0.027 Uiso 1 1 calc R
H5B H 0.6321 0.2735 0.0296 0.027 Uiso 1 1 calc R
C6 C 0.5146(4) 0.3734(4) -0.0008(3) 0.0204(13) Uani 1 1 d .
H6A H 0.5131 0.4261 0.0348 0.024 Uiso 1 1 calc R
H6B H 0.5687 0.3916 -0.0367 0.024 Uiso 1 1 calc R
C9 C 0.1517(4) 0.5512(4) 0.1964(3) 0.0224(13) Uani 1 1 d .
H9A H 0.1930 0.5682 0.1537 0.027 Uiso 1 1 calc R
H9B H 0.1399 0.6119 0.2234 0.027 Uiso 1 1 calc R
C7 C 0.1274(4) 0.2989(4) -0.0313(3) 0.0177(13) Uani 1 1 d .
H7A H 0.1302 0.2355 -0.0064 0.021 Uiso 1 1 calc R
H7B H 0.0823 0.2907 -0.0752 0.021 Uiso 1 1 calc R
C10 C 0.3730(4) 0.2683(4) 0.2663(3) 0.0197(13) Uani 1 1 d .
H10A H 0.3204 0.2160 0.2534 0.024 Uiso 1 1 calc R
H10B H 0.4074 0.2519 0.3128 0.024 Uiso 1 1 calc R
C12 C 0.6063(4) 0.2278(4) 0.1586(3) 0.0177(13) Uani 1 1 d .
C11 C 0.5613(4) 0.2318(4) 0.2231(3) 0.0180(13) Uani 1 1 d .
C18 C 0.3043(4) 0.4183(4) 0.3324(3) 0.0196(13) Uani 1 1 d .
C17 C 0.2426(4) 0.4953(4) 0.3129(3) 0.0208(13) Uani 1 1 d .
C15 C -0.0332(4) 0.3997(4) 0.0035(3) 0.0189(13) Uani 1 1 d .
C13 C 0.3825(4) 0.3703(4) -0.1073(3) 0.0191(12) Uani 1 1 d .
C14 C 0.2749(4) 0.3475(4) -0.1162(3) 0.0171(12) Uani 1 1 d .
C16 C -0.0575(4) 0.4525(4) 0.0624(3) 0.0198(13) Uani 1 1 d .
C43 C -0.1010(4) 0.3685(4) -0.0573(3) 0.0208(13) Uani 1 1 d .
C19 C 0.6064(4) 0.2008(4) 0.2935(3) 0.0183(13) Uani 1 1 d .
C42 C 0.1600(4) 0.2556(4) -0.2061(3) 0.0243(14) Uani 1 1 d .
H42 H 0.1768 0.1969 -0.1816 0.029 Uiso 1 1 calc R
C25 C 0.7163(4) 0.1925(4) 0.1386(3) 0.0190(13) Uani 1 1 d .
C37 C 0.2028(4) 0.3433(4) -0.1813(3) 0.0211(14) Uani 1 1 d .
C31 C 0.4613(4) 0.4035(4) -0.1608(3) 0.0199(13) Uani 1 1 d .
C26 C 0.8090(4) 0.2276(4) 0.1734(3) 0.0225(14) Uani 1 1 d .
H26 H 0.8022 0.2725 0.2113 0.027 Uiso 1 1 calc R
C35 C 0.5420(5) 0.3842(5) -0.2742(3) 0.0373(18) Uani 1 1 d .
H35 H 0.5484 0.3487 -0.3171 0.045 Uiso 1 1 calc R
C22 C 0.6926(5) 0.1434(5) 0.4246(3) 0.0316(16) Uani 1 1 d .
H22 H 0.7203 0.1234 0.4698 0.038 Uiso 1 1 calc R
C44 C -0.0852(4) 0.4046(5) -0.1245(3) 0.0256(14) Uani 1 1 d .
H44 H -0.0294 0.4515 -0.1321 0.031 Uiso 1 1 calc R
C41 C 0.0931(5) 0.2536(5) -0.2664(3) 0.0334(16) Uani 1 1 d .
H41 H 0.0628 0.1938 -0.2826 0.040 Uiso 1 1 calc R
C28 C 0.9222(5) 0.1319(4) 0.0980(3) 0.0268(15) Uani 1 1 d .
H28 H 0.9931 0.1124 0.0839 0.032 Uiso 1 1 calc R
C27 C 0.9112(4) 0.1978(5) 0.1532(3) 0.0313(16) Uani 1 1 d .
H27 H 0.9749 0.2224 0.1771 0.038 Uiso 1 1 calc R
C32 C 0.5272(4) 0.4849(4) -0.1496(3) 0.0233(14) Uani 1 1 d .
H32 H 0.5225 0.5202 -0.1065 0.028 Uiso 1 1 calc R
C21 C 0.6650(5) 0.2394(5) 0.4132(3) 0.0350(16) Uani 1 1 d .
H21 H 0.6753 0.2858 0.4500 0.042 Uiso 1 1 calc R
C23 C 0.6801(5) 0.0762(5) 0.3708(3) 0.0315(15) Uani 1 1 d .
H23 H 0.7018 0.0106 0.3783 0.038 Uiso 1 1 calc R
C40 C 0.0703(5) 0.3382(5) -0.3032(3) 0.0309(16) Uani 1 1 d .
H40 H 0.0252 0.3361 -0.3450 0.037 Uiso 1 1 calc R
C48 C -0.1824(4) 0.3004(4) -0.0465(3) 0.0242(14) Uani 1 1 d .
H48 H -0.1934 0.2757 -0.0002 0.029 Uiso 1 1 calc R
C33 C 0.5998(4) 0.5152(5) -0.2007(3) 0.0301(15) Uani 1 1 d .
H33 H 0.6455 0.5701 -0.1920 0.036 Uiso 1 1 calc R
C20 C 0.6219(5) 0.2684(5) 0.3475(3) 0.0265(14) Uani 1 1 d .
H20 H 0.6031 0.3346 0.3396 0.032 Uiso 1 1 calc R
C36 C 0.4692(4) 0.3525(5) -0.2243(3) 0.0303(15) Uani 1 1 d .
H36 H 0.4251 0.2966 -0.2331 0.036 Uiso 1 1 calc R
C30 C 0.7265(4) 0.1232(4) 0.0839(3) 0.0240(14) Uani 1 1 d .
H30 H 0.6629 0.0965 0.0613 0.029 Uiso 1 1 calc R
C29 C 0.8296(5) 0.0947(4) 0.0635(3) 0.0298(15) Uani 1 1 d .
H29 H 0.8371 0.0496 0.0258 0.036 Uiso 1 1 calc R
C39 C 0.1128(5) 0.4260(5) -0.2798(3) 0.0334(16) Uani 1 1 d .
H39 H 0.0967 0.4842 -0.3051 0.040 Uiso 1 1 calc R
C45 C -0.1512(4) 0.3723(5) -0.1813(3) 0.0274(14) Uani 1 1 d .
H45 H -0.1412 0.3978 -0.2274 0.033 Uiso 1 1 calc R
C24 C 0.6353(4) 0.1050(4) 0.3054(3) 0.0239(14) Uani 1 1 d .
H24 H 0.6247 0.0584 0.2687 0.029 Uiso 1 1 calc R
C47 C -0.2482(4) 0.2679(4) -0.1026(3) 0.0271(15) Uani 1 1 d .
H47 H -0.3045 0.2217 -0.0947 0.033 Uiso 1 1 calc R
C46 C -0.2316(5) 0.3027(4) -0.1702(3) 0.0287(15) Uani 1 1 d .
H46 H -0.2751 0.2791 -0.2089 0.034 Uiso 1 1 calc R
C38 C 0.1800(4) 0.4287(4) -0.2181(3) 0.0243(14) Uani 1 1 d .
H38 H 0.2096 0.4888 -0.2017 0.029 Uiso 1 1 calc R
C34 C 0.6054(5) 0.4658(5) -0.2635(3) 0.0367(17) Uani 1 1 d .
H34 H 0.6527 0.4879 -0.2994 0.044 Uiso 1 1 calc R
C56 C 0.2673(5) 0.6668(5) 0.3522(3) 0.0305(15) Uani 1 1 d .
H56 H 0.3321 0.6705 0.3255 0.037 Uiso 1 1 calc R
C49 C -0.1630(4) 0.4986(4) 0.0784(3) 0.0206(13) Uani 1 1 d .
C55 C 0.2085(4) 0.5805(4) 0.3535(3) 0.0241(14) Uani 1 1 d .
C61 C 0.3543(4) 0.3918(5) 0.4024(3) 0.0256(14) Uani 1 1 d .
C66 C 0.3345(5) 0.3018(5) 0.4327(3) 0.0363(17) Uani 1 1 d .
H66 H 0.2850 0.2581 0.4095 0.044 Uiso 1 1 calc R
C60 C 0.1129(5) 0.5766(5) 0.3940(3) 0.0293(15) Uani 1 1 d .
H60 H 0.0708 0.5186 0.3958 0.035 Uiso 1 1 calc R
C50 C -0.2164(4) 0.5524(4) 0.0249(3) 0.0237(13) Uani 1 1 d .
H50 H -0.1832 0.5596 -0.0197 0.028 Uiso 1 1 calc R
C58 C 0.1394(5) 0.7445(5) 0.4283(3) 0.0305(15) Uani 1 1 d .
H58 H 0.1156 0.8009 0.4526 0.037 Uiso 1 1 calc R
C53 C -0.3157(4) 0.5295(5) 0.1541(3) 0.0311(16) Uani 1 1 d .
H53 H -0.3506 0.5206 0.1981 0.037 Uiso 1 1 calc R
C57 C 0.2331(5) 0.7470(5) 0.3890(3) 0.0321(16) Uani 1 1 d .
H57 H 0.2749 0.8052 0.3875 0.039 Uiso 1 1 calc R
C59 C 0.0807(5) 0.6594(5) 0.4318(3) 0.0328(16) Uani 1 1 d .
H59 H 0.0175 0.6566 0.4601 0.039 Uiso 1 1 calc R
C51 C -0.3181(5) 0.5955(4) 0.0365(4) 0.0297(15) Uani 1 1 d .
H51 H -0.3535 0.6321 -0.0001 0.036 Uiso 1 1 calc R
C52 C -0.3670(5) 0.5851(4) 0.1012(4) 0.0332(17) Uani 1 1 d .
H52 H -0.4353 0.6156 0.1096 0.040 Uiso 1 1 calc R
C65 C 0.3845(7) 0.2746(7) 0.4952(4) 0.058(2) Uani 1 1 d .
H65 H 0.3716 0.2120 0.5146 0.069 Uiso 1 1 calc R
C62 C 0.4245(5) 0.4572(5) 0.4365(3) 0.0367(17) Uani 1 1 d .
H62 H 0.4390 0.5190 0.4164 0.044 Uiso 1 1 calc R
C64 C 0.4525(7) 0.3378(7) 0.5290(4) 0.065(3) Uani 1 1 d .
H64 H 0.4866 0.3188 0.5726 0.078 Uiso 1 1 calc R
C54 C -0.2141(4) 0.4868(4) 0.1434(3) 0.0290(15) Uani 1 1 d .
H54 H -0.1794 0.4498 0.1801 0.035 Uiso 1 1 calc R
C63 C 0.4741(6) 0.4290(7) 0.5024(4) 0.062(3) Uani 1 1 d .
H63 H 0.5214 0.4724 0.5276 0.075 Uiso 1 1 calc R
P1 P 0.15304(14) 0.04774(14) 0.41714(9) 0.0372(4) Uani 1 1 d .
F2 F 0.1535(3) 0.1376(3) 0.47127(18) 0.0407(9) Uani 1 1 d .
F1 F 0.1774(4) 0.1208(3) 0.3540(2) 0.0557(11) Uani 1 1 d .
F5 F 0.1532(3) -0.0406(3) 0.3625(2) 0.0540(11) Uani 1 1 d .
F6 F 0.0258(3) 0.0614(4) 0.4035(2) 0.0691(14) Uani 1 1 d .
F4 F 0.1289(4) -0.0235(3) 0.4814(2) 0.0692(13) Uani 1 1 d .
F3 F 0.2816(3) 0.0353(3) 0.4311(2) 0.0629(13) Uani 1 1 d .
N9 N 0.8985(5) 0.3986(5) 0.3045(3) 0.0591(18) Uani 1 1 d .
N10 N 0.5587(6) 0.6423(5) 0.3201(4) 0.066(2) Uani 1 1 d .
C69 C 0.9359(6) 0.3496(6) 0.3450(4) 0.0489(19) Uani 1 1 d .
C70 C 0.9885(12) 0.2922(12) 0.3997(8) 0.186(9) Uani 1 1 d .
H70A H 1.0680 0.3020 0.3987 0.279 Uiso 1 1 calc R
H70B H 0.9717 0.2233 0.3917 0.279 Uiso 1 1 calc R
H70C H 0.9615 0.3121 0.4459 0.279 Uiso 1 1 calc R
C68 C 0.7341(8) 0.5708(8) 0.3775(5) 0.086(3) Uani 1 1 d .
H68A H 0.7154 0.5367 0.4211 0.130 Uiso 1 1 calc R
H68B H 0.7863 0.6231 0.3888 0.130 Uiso 1 1 calc R
H68C H 0.7673 0.5250 0.3446 0.130 Uiso 1 1 calc R
C67 C 0.6365(7) 0.6114(6) 0.3454(4) 0.0485(19) Uani 1 1 d .

loop_
_atom_site_aniso_label
_atom_site_aniso_U_11
_atom_site_aniso_U_22
_atom_site_aniso_U_33
_atom_site_aniso_U_23
_atom_site_aniso_U_13
_atom_site_aniso_U_12
Cr1 0.0102(4) 0.0266(5) 0.0174(5) 0.0003(4) -0.0006(3) 0.0007(4)
Cl2 0.0154(7) 0.0272(8) 0.0290(8) 0.0000(7) 0.0019(6) -0.0011(6)
Cl1 0.0148(7) 0.0278(8) 0.0241(8) 0.0018(6) -0.0005(6) -0.0027(6)
N8 0.011(2) 0.031(3) 0.016(2) 0.000(2) 0.0015(18) 0.000(2)
N6 0.010(2) 0.024(3) 0.020(3) -0.004(2) -0.002(2) 0.001(2)
N3 0.012(2) 0.020(2) 0.019(2) 0.004(2) 0.0013(18) 0.002(2)
N4 0.011(2) 0.019(3) 0.024(3) 0.001(2) 0.001(2) -0.0027(19)
N2 0.008(2) 0.025(3) 0.019(3) -0.002(2) -0.0001(19) 0.005(2)
N1 0.011(2) 0.024(3) 0.020(3) -0.001(2) -0.0008(19) -0.0015(19)
N5 0.009(2) 0.023(3) 0.023(3) -0.004(2) 0.0016(18) -0.001(2)
N7 0.015(2) 0.024(3) 0.018(3) 0.007(2) -0.001(2) 0.002(2)
C3 0.015(3) 0.024(3) 0.016(3) 0.000(3) 0.003(2) -0.002(2)
C1 0.012(3) 0.023(3) 0.022(3) -0.004(3) 0.001(2) -0.002(2)
C4 0.011(3) 0.022(3) 0.031(4) 0.006(3) -0.001(2) -0.004(2)
C2 0.007(3) 0.024(3) 0.020(3) -0.003(3) -0.001(2) 0.003(2)
C8 0.015(3) 0.035(4) 0.025(3) -0.006(3) 0.000(2) 0.002(3)
C5 0.012(3) 0.035(4) 0.021(3) 0.005(3) 0.002(2) 0.004(2)
C6 0.005(2) 0.027(3) 0.029(3) 0.002(3) -0.002(2) 0.002(2)
C9 0.017(3) 0.026(3) 0.024(3) 0.000(3) 0.003(2) 0.003(3)
C7 0.009(3) 0.021(3) 0.022(3) -0.003(3) 0.000(2) 0.004(2)
C10 0.019(3) 0.023(3) 0.017(3) -0.001(3) 0.003(2) 0.002(3)
C12 0.014(3) 0.013(3) 0.026(3) 0.004(3) -0.006(2) -0.001(2)
C11 0.013(3) 0.021(3) 0.020(3) -0.001(3) -0.002(2) 0.002(2)
C18 0.018(3) 0.028(3) 0.013(3) -0.005(3) 0.001(2) -0.007(3)
C17 0.019(3) 0.028(4) 0.015(3) -0.005(3) 0.002(2) -0.001(3)
C15 0.009(3) 0.024(3) 0.023(3) 0.003(3) -0.004(2) -0.003(2)
C13 0.017(3) 0.022(3) 0.018(3) -0.004(3) 0.000(2) 0.004(3)
C14 0.011(3) 0.027(3) 0.014(3) -0.001(3) 0.001(2) 0.005(2)
C16 0.007(3) 0.028(3) 0.024(3) 0.007(3) -0.001(2) 0.000(2)
C43 0.013(3) 0.027(3) 0.023(3) 0.000(3) -0.004(2) 0.004(3)
C19 0.014(3) 0.029(4) 0.012(3) 0.003(3) 0.001(2) 0.003(2)
C42 0.020(3) 0.025(3) 0.028(4) 0.000(3) -0.001(3) -0.002(3)
C25 0.015(3) 0.022(3) 0.021(3) 0.008(3) 0.003(2) 0.001(2)
C37 0.010(3) 0.034(4) 0.020(3) -0.003(3) 0.003(2) -0.002(3)
C31 0.009(3) 0.027(3) 0.024(3) 0.009(3) -0.001(2) 0.005(3)
C26 0.014(3) 0.028(3) 0.025(3) -0.001(3) -0.007(2) -0.002(3)
C35 0.029(3) 0.066(5) 0.017(3) -0.003(3) 0.005(3) 0.013(4)
C22 0.031(4) 0.045(4) 0.018(3) 0.005(3) -0.006(3) 0.003(3)
C44 0.014(3) 0.033(3) 0.030(4) 0.001(3) 0.001(3) -0.004(3)
C41 0.026(3) 0.046(4) 0.028(4) -0.006(3) -0.002(3) -0.008(3)
C28 0.013(3) 0.030(4) 0.037(4) 0.008(3) 0.003(3) 0.005(3)
C27 0.014(3) 0.039(4) 0.041(4) 0.001(3) -0.008(3) -0.001(3)
C32 0.019(3) 0.032(4) 0.019(3) 0.005(3) 0.000(3) 0.006(3)
C21 0.028(3) 0.054(5) 0.023(4) -0.009(3) -0.005(3) 0.000(3)
C23 0.030(4) 0.034(4) 0.030(4) 0.007(3) -0.005(3) -0.002(3)
C40 0.024(3) 0.052(5) 0.016(3) 0.007(3) -0.006(3) 0.001(3)
C48 0.013(3) 0.028(3) 0.031(4) 0.001(3) 0.001(3) 0.006(3)
C33 0.015(3) 0.035(4) 0.040(4) 0.017(3) 0.000(3) 0.002(3)
C20 0.026(3) 0.032(4) 0.022(3) 0.002(3) -0.007(3) 0.004(3)
C36 0.018(3) 0.049(4) 0.024(3) -0.010(3) 0.000(3) -0.002(3)
C30 0.019(3) 0.029(4) 0.024(3) 0.004(3) 0.000(3) 0.004(3)
C29 0.029(4) 0.028(4) 0.033(4) -0.001(3) 0.009(3) 0.006(3)
C39 0.026(3) 0.050(5) 0.024(4) 0.006(3) -0.002(3) 0.005(3)
C45 0.026(3) 0.037(4) 0.020(3) 0.007(3) -0.005(3) 0.008(3)
C24 0.016(3) 0.029(4) 0.026(3) -0.001(3) -0.002(3) -0.004(3)
C47 0.013(3) 0.028(4) 0.040(4) -0.006(3) 0.001(3) 0.004(3)
C46 0.021(3) 0.035(4) 0.030(4) -0.013(3) -0.004(3) 0.004(3)
C38 0.019(3) 0.025(4) 0.028(4) 0.002(3) 0.002(3) 0.000(3)
C34 0.017(3) 0.064(5) 0.030(4) 0.021(4) 0.009(3) 0.005(3)
C56 0.021(3) 0.038(4) 0.034(4) 0.001(3) 0.009(3) 0.001(3)
C49 0.015(3) 0.019(3) 0.028(4) 0.001(3) 0.000(3) 0.004(2)
C55 0.015(3) 0.037(4) 0.020(3) 0.001(3) -0.004(3) -0.003(3)
C61 0.021(3) 0.038(4) 0.017(3) 0.000(3) 0.002(3) 0.008(3)
C66 0.040(4) 0.055(5) 0.014(3) 0.001(3) 0.004(3) 0.003(3)
C60 0.025(3) 0.034(4) 0.029(4) -0.002(3) 0.001(3) 0.003(3)
C50 0.015(3) 0.020(3) 0.036(4) -0.003(3) -0.001(3) -0.002(2)
C58 0.030(4) 0.036(4) 0.025(4) -0.006(3) -0.003(3) 0.007(3)
C53 0.015(3) 0.044(4) 0.035(4) -0.010(3) 0.005(3) -0.008(3)
C57 0.025(3) 0.033(4) 0.038(4) -0.004(3) 0.001(3) 0.003(3)
C59 0.021(3) 0.043(4) 0.035(4) -0.007(3) 0.003(3) 0.006(3)
C51 0.021(3) 0.026(4) 0.042(4) -0.001(3) -0.006(3) 0.002(3)
C52 0.012(3) 0.027(4) 0.061(5) -0.010(3) 0.002(3) -0.004(3)
C65 0.067(5) 0.081(6) 0.025(4) 0.007(4) -0.006(4) 0.014(5)
C62 0.029(4) 0.051(5) 0.030(4) -0.009(3) -0.005(3) 0.009(3)
C64 0.073(6) 0.085(7) 0.036(5) 0.019(5) -0.014(4) 0.029(5)
C54 0.018(3) 0.035(4) 0.034(4) -0.007(3) -0.001(3) 0.001(3)
C63 0.050(5) 0.090(7) 0.046(5) -0.035(5) -0.019(4) 0.007(5)
P1 0.0344(10) 0.0394(11) 0.0379(11) -0.0088(9) 0.0032(8) 0.0022(8)
F2 0.041(2) 0.043(2) 0.038(2) -0.0106(19) 0.0013(18) -0.0006(18)
F1 0.080(3) 0.053(3) 0.034(2) 0.001(2) 0.005(2) -0.002(2)
F5 0.065(3) 0.047(3) 0.050(3) -0.021(2) 0.013(2) -0.003(2)
F6 0.031(2) 0.097(3) 0.079(3) -0.042(3) -0.003(2) -0.002(2)
F4 0.119(4) 0.047(3) 0.042(3) -0.004(2) 0.023(3) -0.021(3)
F3 0.036(2) 0.084(3) 0.068(3) -0.019(3) -0.004(2) 0.020(2)
N9 0.067(4) 0.069(5) 0.041(4) 0.009(4) -0.005(3) -0.021(4)
N10 0.067(5) 0.074(5) 0.059(5) 0.014(4) 0.008(4) 0.012(4)
C69 0.051(4) 0.056(5) 0.041(5) 0.007(4) 0.013(4) 0.000(4)
C70 0.163(13) 0.210(16) 0.189(14) 0.160(13) 0.092(11) 0.126(12)
C68 0.086(7) 0.117(9) 0.056(6) -0.006(6) -0.013(5) 0.036(6)
C67 0.058(5) 0.047(5) 0.041(5) -0.007(4) 0.001(4) 0.010(4)

loop_
_atom_type_symbol
_atom_type_description
_atom_type_scat_dispersion_real
_atom_type_scat_dispersion_imag
_atom_type_scat_source
C C 0.0033 0.0016 'International Tables Vol C Tables 4.2.6.8 and 6.1.1.4'
H H 0.0000 0.0000 'International Tables Vol C Tables 4.2.6.8 and 6.1.1.4'
N N 0.0061 0.0033 'International Tables Vol C Tables 4.2.6.8 and 6.1.1.4'
F F 0.0171 0.0103 'International Tables Vol C Tables 4.2.6.8 and 6.1.1.4'
P P 0.1023 0.0942 'International Tables Vol C Tables 4.2.6.8 and 6.1.1.4'
Cl Cl 0.1484 0.1585 'International Tables Vol C Tables 4.2.6.8 and 6.1.1.4'
Cr Cr 0.3209 0.6236 'International Tables Vol C Tables 4.2.6.8 and 6.1.1.4'

loop_
_geom_angle_atom_site_label_1
_geom_angle_atom_site_label_2
_geom_angle_atom_site_label_3
_geom_angle
C4 Cr1 C2 170.6(2)
C4 Cr1 C1 87.1(2)
C2 Cr1 C1 93.7(2)
C4 Cr1 C3 92.8(2)
C2 Cr1 C3 87.64(19)
C1 Cr1 C3 172.6(2)
C4 Cr1 Cl1 93.22(16)
C2 Cr1 Cl1 96.14(15)
C1 Cr1 Cl1 86.33(15)
C3 Cr1 Cl1 86.31(15)
C4 Cr1 Cl2 86.34(16)
C2 Cr1 Cl2 84.30(15)
C1 Cr1 Cl2 94.13(15)
C3 Cr1 Cl2 93.22(15)
Cl1 Cr1 Cl2 179.34(6)
C4 N8 C18 111.3(5)
C4 N8 C10 121.9(5)
C18 N8 C10 126.9(4)
C3 N6 C16 112.1(4)
C3 N6 C8 127.3(4)
C16 N6 C8 120.7(4)
C2 N3 C13 111.1(4)
C2 N3 C6 121.8(4)
C13 N3 C6 126.8(4)
C2 N4 C14 112.0(4)
C2 N4 C7 121.0(5)
C14 N4 C7 126.9(4)
C1 N2 C12 111.0(5)
C1 N2 C5 127.6(4)
C12 N2 C5 121.3(4)
C1 N1 C11 112.3(4)
C1 N1 C10 123.6(4)
C11 N1 C10 122.3(4)
C3 N5 C15 112.9(4)
C3 N5 C7 124.2(4)
C15 N5 C7 121.8(4)
C4 N7 C17 111.1(4)
C4 N7 C9 123.4(5)
C17 N7 C9 125.5(5)
N6 C3 N5 102.9(4)
N6 C3 Cr1 137.1(4)
N5 C3 Cr1 119.9(4)
N1 C1 N2 104.1(4)
N1 C1 Cr1 122.2(4)
N2 C1 Cr1 133.7(4)
N7 C4 N8 104.7(5)
N7 C4 Cr1 129.3(4)
N8 C4 Cr1 124.6(4)
N3 C2 N4 103.9(4)
N3 C2 Cr1 129.6(4)
N4 C2 Cr1 123.7(3)
N6 C8 C9 115.4(4)
N6 C8 H8A 108.4
C9 C8 H8A 108.4
N6 C8 H8B 108.4
C9 C8 H8B 108.4
H8A C8 H8B 107.5
N2 C5 C6 116.8(5)
N2 C5 H5A 108.1
C6 C5 H5A 108.1
N2 C5 H5B 108.1
C6 C5 H5B 108.1
H5A C5 H5B 107.3
N3 C6 C5 113.0(5)
N3 C6 H6A 109.0
C5 C6 H6A 109.0
N3 C6 H6B 109.0
C5 C6 H6B 109.0
H6A C6 H6B 107.8
N7 C9 C8 112.8(5)
N7 C9 H9A 109.0
C8 C9 H9A 109.0
N7 C9 H9B 109.0
C8 C9 H9B 109.0
H9A C9 H9B 107.8
N4 C7 N5 111.2(4)
N4 C7 H7A 109.4
N5 C7 H7A 109.4
N4 C7 H7B 109.4
N5 C7 H7B 109.4
H7A C7 H7B 108.0
N8 C10 N1 110.9(4)
N8 C10 H10A 109.5
N1 C10 H10A 109.5
N8 C10 H10B 109.5
N1 C10 H10B 109.5
H10A C10 H10B 108.1
C11 C12 N2 106.3(4)
C11 C12 C25 129.3(5)
N2 C12 C25 124.3(5)
C12 C11 N1 106.3(4)
C12 C11 C19 130.1(5)
N1 C11 C19 123.6(5)
C17 C18 N8 106.3(5)
C17 C18 C61 130.5(5)
N8 C18 C61 123.2(5)
C18 C17 N7 106.5(5)
C18 C17 C55 130.6(5)
N7 C17 C55 122.8(5)
C16 C15 N5 105.1(4)
C16 C15 C43 131.7(5)
N5 C15 C43 123.1(5)
C14 C13 N3 106.9(4)
C14 C13 C31 129.0(5)
N3 C13 C31 123.9(4)
C13 C14 N4 106.0(4)
C13 C14 C37 131.2(5)
N4 C14 C37 122.8(4)
C15 C16 N6 107.0(4)
C15 C16 C49 127.1(5)
N6 C16 C49 125.8(5)
C44 C43 C48 119.8(5)
C44 C43 C15 121.7(5)
C48 C43 C15 118.5(5)
C24 C19 C20 119.3(5)
C24 C19 C11 120.4(5)
C20 C19 C11 120.3(5)
C41 C42 C37 120.1(6)
C41 C42 H42 119.9
C37 C42 H42 119.9
C26 C25 C30 119.9(5)
C26 C25 C12 119.9(5)
C30 C25 C12 120.2(5)
C38 C37 C42 119.8(5)
C38 C37 C14 119.1(5)
C42 C37 C14 121.2(5)
C32 C31 C36 118.9(5)
C32 C31 C13 121.7(5)
C36 C31 C13 119.4(5)
C27 C26 C25 120.0(6)
C27 C26 H26 120.0
C25 C26 H26 120.0
C34 C35 C36 121.7(6)
C34 C35 H35 119.2
C36 C35 H35 119.2
C23 C22 C21 120.3(6)
C23 C22 H22 119.8
C21 C22 H22 119.8
C43 C44 C45 119.9(5)
C43 C44 H44 120.0
C45 C44 H44 120.0
C40 C41 C42 120.3(6)
C40 C41 H41 119.8
C42 C41 H41 119.8
C29 C28 C27 120.0(5)
C29 C28 H28 120.0
C27 C28 H28 120.0
C26 C27 C28 120.5(5)
C26 C27 H27 119.7
C28 C27 H27 119.7
C33 C32 C31 120.8(6)
C33 C32 H32 119.6
C31 C32 H32 119.6
C22 C21 C20 119.9(6)
C22 C21 H21 120.0
C20 C21 H21 120.0
C22 C23 C24 119.7(6)
C22 C23 H23 120.1
C24 C23 H23 120.1
C41 C40 C39 120.4(5)
C41 C40 H40 119.8
C39 C40 H40 119.8
C43 C48 C47 120.6(6)
C43 C48 H48 119.7
C47 C48 H48 119.7
C34 C33 C32 120.0(6)
C34 C33 H33 120.0
C32 C33 H33 120.0
C19 C20 C21 120.2(6)
C19 C20 H20 119.9
C21 C20 H20 119.9
C35 C36 C31 119.2(6)
C35 C36 H36 120.4
C31 C36 H36 120.4
C29 C30 C25 119.6(5)
C29 C30 H30 120.2
C25 C30 H30 120.2
C30 C29 C28 120.0(6)
C30 C29 H29 120.0
C28 C29 H29 120.0
C40 C39 C38 119.6(6)
C40 C39 H39 120.2
C38 C39 H39 120.2
C46 C45 C44 119.9(5)
C46 C45 H45 120.1
C44 C45 H45 120.1
C19 C24 C23 120.5(6)
C19 C24 H24 119.8
C23 C24 H24 119.8
C46 C47 C48 119.9(6)
C46 C47 H47 120.1
C48 C47 H47 120.1
C47 C46 C45 119.9(5)
C47 C46 H46 120.1
C45 C46 H46 120.1
C37 C38 C39 119.8(6)
C37 C38 H38 120.1
C39 C38 H38 120.1
C33 C34 C35 119.4(6)
C33 C34 H34 120.3
C35 C34 H34 120.3
C57 C56 C55 121.0(6)
C57 C56 H56 119.5
C55 C56 H56 119.5
C50 C49 C54 119.0(5)
C50 C49 C16 118.3(5)
C54 C49 C16 122.7(5)
C56 C55 C60 118.4(6)
C56 C55 C17 121.4(5)
C60 C55 C17 120.2(5)
C62 C61 C66 119.9(6)
C62 C61 C18 119.2(6)
C66 C61 C18 120.9(6)
C65 C66 C61 121.4(7)
C65 C66 H66 119.3
C61 C66 H66 119.3
C59 C60 C55 119.3(6)
C59 C60 H60 120.3
C55 C60 H60 120.3
C51 C50 C49 120.7(6)
C51 C50 H50 119.6
C49 C50 H50 119.6
C59 C58 C57 119.2(6)
C59 C58 H58 120.4
C57 C58 H58 120.4
C54 C53 C52 120.8(6)
C54 C53 H53 119.6
C52 C53 H53 119.6
C56 C57 C58 121.2(6)
C56 C57 H57 119.4
C58 C57 H57 119.4
C58 C59 C60 120.9(6)
C58 C59 H59 119.6
C60 C59 H59 119.6
C52 C51 C50 119.9(6)
C52 C51 H51 120.0
C50 C51 H51 120.0
C51 C52 C53 119.7(6)
C51 C52 H52 120.2
C53 C52 H52 120.2
C64 C65 C66 119.2(8)
C64 C65 H65 120.4
C66 C65 H65 120.4
C61 C62 C63 118.2(7)
C61 C62 H62 120.9
C63 C62 H62 120.9
C65 C64 C63 122.3(7)
C65 C64 H64 118.9
C63 C64 H64 118.9
C53 C54 C49 119.8(6)
C53 C54 H54 120.1
C49 C54 H54 120.1
C64 C63 C62 119.1(7)
C64 C63 H63 120.5
C62 C63 H63 120.5
F6 P1 F3 179.3(3)
F6 P1 F1 90.2(3)
F3 P1 F1 89.5(3)
F6 P1 F4 89.9(3)
F3 P1 F4 90.5(3)
F1 P1 F4 178.8(2)
F6 P1 F5 90.1(2)
F3 P1 F5 90.5(2)
F1 P1 F5 89.6(2)
F4 P1 F5 91.6(2)
F6 P1 F2 90.0(2)
F3 P1 F2 89.4(2)
F1 P1 F2 89.6(2)
F4 P1 F2 89.2(2)
F5 P1 F2 179.2(2)
N9 C69 C70 175.8(11)
C69 C70 H70A 109.5
C69 C70 H70B 109.5
H70A C70 H70B 109.5
C69 C70 H70C 109.5
H70A C70 H70C 109.5
H70B C70 H70C 109.5
C67 C68 H68A 109.5
C67 C68 H68B 109.5
H68A C68 H68B 109.5
C67 C68 H68C 109.5
H68A C68 H68C 109.5
H68B C68 H68C 109.5
N10 C67 C68 179.1(10)

loop_
_geom_bond_atom_site_label_1
_geom_bond_atom_site_label_2
_geom_bond_distance
Cr1 C4 2.094(6)
Cr1 C2 2.101(5)
Cr1 C1 2.135(5)
Cr1 C3 2.142(5)
Cr1 Cl1 2.3400(16)
Cr1 Cl2 2.3558(16)
N8 C4 1.356(7)
N8 C18 1.401(7)
N8 C10 1.464(7)
N6 C3 1.357(7)
N6 C16 1.414(6)
N6 C8 1.476(7)
N3 C2 1.359(6)
N3 C13 1.392(6)
N3 C6 1.455(6)
N4 C2 1.360(7)
N4 C14 1.383(7)
N4 C7 1.444(6)
N2 C1 1.361(7)
N2 C12 1.415(7)
N2 C5 1.463(7)
N1 C1 1.353(7)
N1 C11 1.397(7)
N1 C10 1.464(7)
N5 C3 1.388(7)
N5 C15 1.403(6)
N5 C7 1.460(7)
N7 C4 1.345(7)
N7 C17 1.409(7)
N7 C9 1.467(7)
C8 C9 1.527(8)
C8 H8A 0.9900
C8 H8B 0.9900
C5 C6 1.520(8)
C5 H5A 0.9900
C5 H5B 0.9900
C6 H6A 0.9900
C6 H6B 0.9900
C9 H9A 0.9900
C9 H9B 0.9900
C7 H7A 0.9900
C7 H7B 0.9900
C10 H10A 0.9900
C10 H10B 0.9900
C12 C11 1.350(8)
C12 C25 1.484(7)
C11 C19 1.488(7)
C18 C17 1.344(8)
C18 C61 1.487(8)
C17 C55 1.467(8)
C15 C16 1.367(8)
C15 C43 1.462(7)
C13 C14 1.355(7)
C13 C31 1.484(7)
C14 C37 1.494(7)
C16 C49 1.472(7)
C43 C44 1.381(8)
C43 C48 1.383(8)
C19 C24 1.381(8)
C19 C20 1.390(8)
C42 C41 1.385(8)
C42 C37 1.391(8)
C42 H42 0.9500
C25 C26 1.380(7)
C25 C30 1.413(8)
C37 C38 1.390(8)
C31 C32 1.391(8)
C31 C36 1.395(8)
C26 C27 1.376(8)
C26 H26 0.9500
C35 C34 1.375(10)
C35 C36 1.383(8)
C35 H35 0.9500
C22 C23 1.378(9)
C22 C21 1.379(9)
C22 H22 0.9500
C44 C45 1.398(8)
C44 H44 0.9500
C41 C40 1.380(9)
C41 H41 0.9500
C28 C29 1.386(8)
C28 C27 1.390(8)
C28 H28 0.9500
C27 H27 0.9500
C32 C33 1.390(8)
C32 H32 0.9500
C21 C20 1.392(8)
C21 H21 0.9500
C23 C24 1.395(8)
C23 H23 0.9500
C40 C39 1.383(9)
C40 H40 0.9500
C48 C47 1.387(8)
C48 H48 0.9500
C33 C34 1.371(9)
C33 H33 0.9500
C20 H20 0.9500
C36 H36 0.9500
C30 C29 1.381(8)
C30 H30 0.9500
C29 H29 0.9500
C39 C38 1.406(8)
C39 H39 0.9500
C45 C46 1.389(8)
C45 H45 0.9500
C24 H24 0.9500
C47 C46 1.382(9)
C47 H47 0.9500
C46 H46 0.9500
C38 H38 0.9500
C34 H34 0.9500
C56 C57 1.374(9)
C56 C55 1.387(8)
C56 H56 0.9500
C49 C50 1.398(8)
C49 C54 1.401(8)
C55 C60 1.411(8)
C61 C62 1.388(9)
C61 C66 1.388(9)
C66 C65 1.367(9)
C66 H66 0.9500
C60 C59 1.405(8)
C60 H60 0.9500
C50 C51 1.397(8)
C50 H50 0.9500
C58 C59 1.373(9)
C58 C57 1.379(8)
C58 H58 0.9500
C53 C54 1.390(8)
C53 C52 1.394(9)
C53 H53 0.9500
C57 H57 0.9500
C59 H59 0.9500
C51 C52 1.381(9)
C51 H51 0.9500
C52 H52 0.9500
C65 C64 1.351(12)
C65 H65 0.9500
C62 C63 1.423(10)
C62 H62 0.9500
C64 C63 1.379(12)
C64 H64 0.9500
C54 H54 0.9500
C63 H63 0.9500
P1 F6 1.578(4)
P1 F3 1.592(4)
P1 F1 1.593(4)
P1 F4 1.593(5)
P1 F5 1.594(4)
P1 F2 1.604(4)
N9 C69 1.109(9)
N10 C67 1.134(9)
C69 C70 1.437(13)
C70 H70A 0.9800
C70 H70B 0.9800
C70 H70C 0.9800
C68 C67 1.435(12)
C68 H68A 0.9800
C68 H68B 0.9800
C68 H68C 0.9800

loop_
_geom_torsion_atom_site_label_1
_geom_torsion_atom_site_label_2
_geom_torsion_atom_site_label_3
_geom_torsion_atom_site_label_4
_geom_torsion
C16 N6 C3 N5 1.7(6)
C8 N6 C3 N5 -178.4(5)
C16 N6 C3 Cr1 -173.4(4)
C8 N6 C3 Cr1 6.5(9)
C15 N5 C3 N6 -1.2(6)
C7 N5 C3 N6 -169.3(5)
C15 N5 C3 Cr1 174.9(4)
C7 N5 C3 Cr1 6.8(7)
C4 Cr1 C3 N6 10.7(6)
C2 Cr1 C3 N6 -159.9(6)
C1 Cr1 C3 N6 99.8(17)
Cl1 Cr1 C3 N6 103.7(6)
Cl2 Cr1 C3 N6 -75.8(6)
C4 Cr1 C3 N5 -163.8(4)
C2 Cr1 C3 N5 25.6(4)
C1 Cr1 C3 N5 -74.7(18)
Cl1 Cr1 C3 N5 -70.7(4)
Cl2 Cr1 C3 N5 109.8(4)
C11 N1 C1 N2 0.2(6)
C10 N1 C1 N2 -164.6(5)
C11 N1 C1 Cr1 178.0(4)
C10 N1 C1 Cr1 13.2(7)
C12 N2 C1 N1 0.8(6)
C5 N2 C1 N1 -179.5(5)
C12 N2 C1 Cr1 -176.7(4)
C5 N2 C1 Cr1 3.0(8)
C4 Cr1 C1 N1 21.5(4)
C2 Cr1 C1 N1 -167.9(4)
C3 Cr1 C1 N1 -68.0(18)
Cl1 Cr1 C1 N1 -72.0(4)
Cl2 Cr1 C1 N1 107.6(4)
C4 Cr1 C1 N2 -161.5(5)
C2 Cr1 C1 N2 9.2(5)
C3 Cr1 C1 N2 109.1(17)
Cl1 Cr1 C1 N2 105.1(5)
Cl2 Cr1 C1 N2 -75.4(5)
C17 N7 C4 N8 1.3(6)
C9 N7 C4 N8 -179.2(4)
C17 N7 C4 Cr1 -165.5(4)
C9 N7 C4 Cr1 14.0(7)
C18 N8 C4 N7 -1.9(6)
C10 N8 C4 N7 179.0(4)
C18 N8 C4 Cr1 165.8(3)
C10 N8 C4 Cr1 -13.4(7)
C2 Cr1 C4 N7 48.4(15)
C1 Cr1 C4 N7 143.0(5)
C3 Cr1 C4 N7 -44.4(5)
Cl1 Cr1 C4 N7 -130.9(4)
Cl2 Cr1 C4 N7 48.7(4)
C2 Cr1 C4 N8 -116.1(12)
C1 Cr1 C4 N8 -21.4(4)
C3 Cr1 C4 N8 151.2(4)
Cl1 Cr1 C4 N8 64.7(4)
Cl2 Cr1 C4 N8 -115.8(4)
C13 N3 C2 N4 1.5(6)
C6 N3 C2 N4 -172.1(5)
C13 N3 C2 Cr1 -159.7(4)
C6 N3 C2 Cr1 26.7(7)
C14 N4 C2 N3 -2.1(6)
C7 N4 C2 N3 179.2(4)
C14 N4 C2 Cr1 160.5(4)
C7 N4 C2 Cr1 -18.2(7)
C4 Cr1 C2 N3 43.9(15)
C1 Cr1 C2 N3 -50.2(5)
C3 Cr1 C2 N3 137.1(5)
Cl1 Cr1 C2 N3 -136.9(5)
Cl2 Cr1 C2 N3 43.6(5)
C4 Cr1 C2 N4 -114.0(12)
C1 Cr1 C2 N4 151.9(4)
C3 Cr1 C2 N4 -20.8(4)
Cl1 Cr1 C2 N4 65.2(4)
Cl2 Cr1 C2 N4 -114.3(4)
C3 N6 C8 C9 30.3(8)
C16 N6 C8 C9 -149.8(5)
C1 N2 C5 C6 39.8(7)
C12 N2 C5 C6 -140.5(5)
C2 N3 C6 C5 58.2(7)
C13 N3 C6 C5 -114.3(6)
N2 C5 C6 N3 -94.0(6)
C4 N7 C9 C8 70.1(6)
C17 N7 C9 C8 -110.5(6)
N6 C8 C9 N7 -90.0(6)
C2 N4 C7 N5 61.5(6)
C14 N4 C7 N5 -117.0(5)
C3 N5 C7 N4 -55.2(7)
C15 N5 C7 N4 137.7(5)
C4 N8 C10 N1 56.9(6)
C18 N8 C10 N1 -122.1(5)
C1 N1 C10 N8 -57.0(6)
C11 N1 C10 N8 139.7(5)
C1 N2 C12 C11 -1.4(6)
C5 N2 C12 C11 178.9(5)
C1 N2 C12 C25 -178.3(5)
C5 N2 C12 C25 2.0(8)
N2 C12 C11 N1 1.4(6)
C25 C12 C11 N1 178.0(5)
N2 C12 C11 C19 -177.9(5)
C25 C12 C11 C19 -1.2(10)
C1 N1 C11 C12 -1.0(6)
C10 N1 C11 C12 164.0(5)
C1 N1 C11 C19 178.3(5)
C10 N1 C11 C19 -16.7(8)
C4 N8 C18 C17 1.7(6)
C10 N8 C18 C17 -179.2(5)
C4 N8 C18 C61 -179.0(5)
C10 N8 C18 C61 0.1(8)
N8 C18 C17 N7 -0.8(6)
C61 C18 C17 N7 180.0(5)
N8 C18 C17 C55 -177.7(5)
C61 C18 C17 C55 3.1(10)
C4 N7 C17 C18 -0.3(6)
C9 N7 C17 C18 -179.8(5)
C4 N7 C17 C55 176.9(5)
C9 N7 C17 C55 -2.6(8)
C3 N5 C15 C16 0.3(6)
C7 N5 C15 C16 168.7(5)
C3 N5 C15 C43 -175.6(5)
C7 N5 C15 C43 -7.2(8)
C2 N3 C13 C14 -0.3(6)
C6 N3 C13 C14 172.8(5)
C2 N3 C13 C31 174.9(5)
C6 N3 C13 C31 -11.9(9)
N3 C13 C14 N4 -0.9(6)
C31 C13 C14 N4 -175.8(5)
N3 C13 C14 C37 178.3(6)
C31 C13 C14 C37 3.4(10)
C2 N4 C14 C13 1.9(6)
C7 N4 C14 C13 -179.4(5)
C2 N4 C14 C37 -177.4(5)
C7 N4 C14 C37 1.3(8)
N5 C15 C16 N6 0.7(6)
C43 C15 C16 N6 176.1(6)
N5 C15 C16 C49 -179.5(5)
C43 C15 C16 C49 -4.0(10)
C3 N6 C16 C15 -1.6(6)
C8 N6 C16 C15 178.5(5)
C3 N6 C16 C49 178.6(5)
C8 N6 C16 C49 -1.3(8)
C16 C15 C43 C44 112.7(7)
N5 C15 C43 C44 -72.6(8)
C16 C15 C43 C48 -67.7(8)
N5 C15 C43 C48 107.0(6)
C12 C11 C19 C24 -60.3(8)
N1 C11 C19 C24 120.5(6)
C12 C11 C19 C20 118.4(7)
N1 C11 C19 C20 -60.8(7)
C11 C12 C25 C26 -52.0(8)
N2 C12 C25 C26 124.1(6)
C11 C12 C25 C30 128.3(6)
N2 C12 C25 C30 -55.6(7)
C41 C42 C37 C38 -1.4(8)
C41 C42 C37 C14 179.8(5)
C13 C14 C37 C38 -65.5(8)
N4 C14 C37 C38 113.6(6)
C13 C14 C37 C42 113.3(7)
N4 C14 C37 C42 -67.5(7)
C14 C13 C31 C32 130.3(6)
N3 C13 C31 C32 -43.8(8)
C14 C13 C31 C36 -49.1(9)
N3 C13 C31 C36 136.7(6)
C30 C25 C26 C27 2.2(8)
C12 C25 C26 C27 -177.5(5)
C48 C43 C44 C45 -0.1(8)
C15 C43 C44 C45 179.5(5)
C37 C42 C41 C40 1.4(9)
C25 C26 C27 C28 -0.3(9)
C29 C28 C27 C26 -0.9(9)
C36 C31 C32 C33 0.0(8)
C13 C31 C32 C33 -179.4(5)
C23 C22 C21 C20 1.5(9)
C21 C22 C23 C24 -2.4(9)
C42 C41 C40 C39 -0.9(9)
C44 C43 C48 C47 0.2(8)
C15 C43 C48 C47 -179.4(5)
C31 C32 C33 C34 1.4(8)
C24 C19 C20 C21 -0.8(8)
C11 C19 C20 C21 -179.5(5)
C22 C21 C20 C19 0.2(9)
C34 C35 C36 C31 -1.2(9)
C32 C31 C36 C35 -0.1(8)
C13 C31 C36 C35 179.4(5)
C26 C25 C30 C29 -2.9(8)
C12 C25 C30 C29 176.7(5)
C25 C30 C29 C28 1.8(9)
C27 C28 C29 C30 0.1(9)
C41 C40 C39 C38 0.3(9)
C43 C44 C45 C46 -1.0(9)
C20 C19 C24 C23 -0.2(8)
C11 C19 C24 C23 178.5(5)
C22 C23 C24 C19 1.8(9)
C43 C48 C47 C46 0.8(8)
C48 C47 C46 C45 -1.8(8)
C44 C45 C46 C47 1.9(8)
C42 C37 C38 C39 0.7(8)
C14 C37 C38 C39 179.6(5)
C40 C39 C38 C37 -0.2(9)
C32 C33 C34 C35 -2.6(9)
C36 C35 C34 C33 2.6(9)
C15 C16 C49 C50 -46.2(8)
N6 C16 C49 C50 133.6(6)
C15 C16 C49 C54 130.6(6)
N6 C16 C49 C54 -49.6(8)
C57 C56 C55 C60 -0.4(9)
C57 C56 C55 C17 178.4(6)
C18 C17 C55 C56 94.8(8)
N7 C17 C55 C56 -81.7(7)
C18 C17 C55 C60 -86.4(8)
N7 C17 C55 C60 97.1(7)
C17 C18 C61 C62 -56.5(8)
N8 C18 C61 C62 124.4(6)
C17 C18 C61 C66 125.6(7)
N8 C18 C61 C66 -53.5(7)
C62 C61 C66 C65 -1.4(10)
C18 C61 C66 C65 176.5(6)
C56 C55 C60 C59 -0.3(8)
C17 C55 C60 C59 -179.1(5)
C54 C49 C50 C51 1.3(8)
C16 C49 C50 C51 178.3(5)
C55 C56 C57 C58 -0.2(9)
C59 C58 C57 C56 1.6(9)
C57 C58 C59 C60 -2.3(9)
C55 C60 C59 C58 1.7(9)
C49 C50 C51 C52 -0.2(9)
C50 C51 C52 C53 -1.5(9)
C54 C53 C52 C51 2.0(9)
C61 C66 C65 C64 1.7(11)
C66 C61 C62 C63 -0.1(9)
C18 C61 C62 C63 -178.0(6)
C66 C65 C64 C63 -0.5(13)
C52 C53 C54 C49 -0.8(9)
C50 C49 C54 C53 -0.8(8)
C16 C49 C54 C53 -177.6(5)
C65 C64 C63 C62 -1.0(13)
C61 C62 C63 C64 1.3(11)
